data_4341041
loop_
_publ_author_name
'Luo, Siyang'
'Yao, Wenjiao'
'Gong, Pifu'
'Yao, Jiyong'
'Lin, Zheshuai'
'Chen, Chuangtian'

_publ_section_title
;
 [In Process Citation].
;
_journal_issue 16
_journal_name_full 'Inorganic chemistry'
_journal_page_first 8197
_journal_page_last 8199
_journal_paper_doi 10.1021/ic501444t
_journal_volume 53
_journal_year 2014
_chemical_formula_sum 'B20 Be8 Ca6 F2 Li2 Na8 O48'
_chemical_formula_weight 1531.28
_chemical_name_systematic
;
 ?
;
_space_group_IT_number 148
_symmetry_cell_setting trigonal
_symmetry_space_group_name_Hall '-R 3'
_symmetry_space_group_name_H-M 'R -3 :H'
_atom_sites_solution_primary direct
_atom_sites_solution_secondary difmap
_audit_creation_method SHELXL-97
_cell_angle_alpha 90.00
_cell_angle_beta 90.00
_cell_angle_gamma 120.00
_cell_formula_units_Z 3
_cell_length_a 9.2851(11)
_cell_length_b 9.2851(11)
_cell_length_c 38.042(8)
_cell_measurement_reflns_used 3820
_cell_measurement_temperature 293(2)
_cell_measurement_theta_max 31.4919
_cell_measurement_theta_min 2.5890
_cell_volume 2840.3(8)
_computing_structure_refinement 'SHELXL-97 (Sheldrick, 2008)'
_diffrn_ambient_temperature 293(2)
_diffrn_measured_fraction_theta_full 0.999
_diffrn_measured_fraction_theta_max 0.999
_diffrn_measurement_device_type 'Rigaku AFC7R'
_diffrn_measurement_method dtprofit.ref
_diffrn_radiation_monochromator graphite
_diffrn_radiation_source 'fine-focus sealed tube'
_diffrn_radiation_type MoK\a
_diffrn_radiation_wavelength 0.71073
_diffrn_reflns_av_R_equivalents 0.0302
_diffrn_reflns_av_sigmaI/netI 0.0208
_diffrn_reflns_limit_h_max 11
_diffrn_reflns_limit_h_min -11
_diffrn_reflns_limit_k_max 11
_diffrn_reflns_limit_k_min -11
_diffrn_reflns_limit_l_max 48
_diffrn_reflns_limit_l_min -45
_diffrn_reflns_number 7093
_diffrn_reflns_theta_full 27.00
_diffrn_reflns_theta_max 27.00
_diffrn_reflns_theta_min 2.59
_diffrn_standards_decay_% 1.1
_diffrn_standards_interval_count 150
_diffrn_standards_interval_time 120
_diffrn_standards_number 3
_exptl_absorpt_coefficient_mu 1.109
_exptl_absorpt_correction_type none
_exptl_crystal_colour colorless
_exptl_crystal_density_diffrn 2.686
_exptl_crystal_density_meas ?
_exptl_crystal_density_method 'not measured'
_exptl_crystal_description granular
_exptl_crystal_F_000 2244
_exptl_crystal_size_max 0.21
_exptl_crystal_size_mid 0.08
_exptl_crystal_size_min 0.07
_refine_diff_density_max 0.545
_refine_diff_density_min -1.919
_refine_diff_density_rms 0.145
_refine_ls_extinction_method none
_refine_ls_goodness_of_fit_ref 1.230
_refine_ls_matrix_type full
_refine_ls_number_parameters 144
_refine_ls_number_reflns 1382
_refine_ls_number_restraints 0
_refine_ls_restrained_S_all 1.230
_refine_ls_R_factor_all 0.0511
_refine_ls_R_factor_gt 0.0461
_refine_ls_shift/su_max 0.008
_refine_ls_shift/su_mean 0.001
_refine_ls_structure_factor_coef Fsqd
_refine_ls_weighting_details 'calc w=1/[\s^2^(Fo^2^)+(0.0737P)^2^+25.6664P] where P=(Fo^2^+2Fc^2^)/3'
_refine_ls_weighting_scheme calc
_refine_ls_wR_factor_gt 0.1471
_refine_ls_wR_factor_ref 0.1507
_reflns_number_gt 1263
_reflns_number_total 1382
_reflns_threshold_expression >2\s(I)
_cod_data_source_file ic501444t_si_002.cif
_cod_data_source_block b
_cod_depositor_comments
;
The following automatic conversions were performed:

'_exptl_crystal_density_meas' value 'not measured' was changed to '?'
- the value is perceived as not measured.

Automatic conversion script
Id: cif_fix_values 3008 2015-01-20 13:52:24Z robertas 

2023-09-06
Z value and formula fixed to values more according to usual
chemical conventions.                 miguel
;
_cod_original_formula_sum 'B10 Be4 Ca3 F Li Na4 O24'
_cod_original_formula_weight 765.64
_cod_original_formula_moiety 'B10 Be4 Ca3 F Li Na4 O24'
_cod_original_formula_units_Z 6
_cod_original_sg_symbol_H-M 'R -3'
_cod_database_code 4341041

loop_
_symmetry_equiv_pos_as_xyz
'x, y, z'
'-y, x-y, z'
'-x+y, -x, z'
'x+2/3, y+1/3, z+1/3'
'-y+2/3, x-y+1/3, z+1/3'
'-x+y+2/3, -x+1/3, z+1/3'
'x+1/3, y+2/3, z+2/3'
'-y+1/3, x-y+2/3, z+2/3'
'-x+y+1/3, -x+2/3, z+2/3'
'-x, -y, -z'
'y, -x+y, -z'
'x-y, x, -z'
'-x+2/3, -y+1/3, -z+1/3'
'y+2/3, -x+y+1/3, -z+1/3'
'x-y+2/3, x+1/3, -z+1/3'
'-x+1/3, -y+2/3, -z+2/3'
'y+1/3, -x+y+2/3, -z+2/3'
'x-y+1/3, x+2/3, -z+2/3'

loop_
_atom_site_label
_atom_site_type_symbol
_atom_site_fract_x
_atom_site_fract_y
_atom_site_fract_z
_atom_site_U_iso_or_equiv
_atom_site_adp_type
_atom_site_occupancy
_atom_site_symmetry_multiplicity
_atom_site_calc_flag
_atom_site_refinement_flags
O3 O -0.3289(3) -0.4496(3) -0.18415(7) 0.0123(6) Uani 1 1 d .
O4 O -0.3002(3) -0.1621(3) -0.09747(7) 0.0116(6) Uani 1 1 d .
O6 O -0.4655(3) -0.3804(3) -0.13746(6) 0.0110(6) Uani 1 1 d .
O7 O -0.6096(3) -0.5021(3) -0.19102(6) 0.0101(5) Uani 1 1 d .
B2 B -0.4853(5) -0.4993(5) -0.16609(11) 0.0082(8) Uani 1 1 d .
B4 B -0.3138(5) -0.2555(5) -0.12554(10) 0.0083(7) Uani 1 1 d .
O1 O -0.1798(3) 0.0133(3) -0.04371(7) 0.0093(5) Uani 1 1 d .
O2 O -0.2980(3) 0.1880(3) -0.03804(8) 0.0146(6) Uani 1 1 d .
O8 O -0.0058(3) 0.3039(3) -0.03753(8) 0.0178(6) Uani 1 1 d .
B1 B -0.1618(5) 0.1686(4) -0.04002(11) 0.0070(8) Uani 1 1 d .
O5 O -0.5109(3) -0.1925(3) -0.04534(6) 0.0083(5) Uani 1 1 d .
B3 B -0.6667 -0.3333 -0.04612(17) 0.0067(12) Uani 1 3 d S
F1 F -0.3333 0.3333 -0.09071(11) 0.0396(13) Uani 1 3 d S
Ca1 Ca 0.0000 0.0000 -0.09373(3) 0.0091(3) Uani 1 3 d S
Ca2 Ca -0.5000 0.0000 0.0000 0.0074(3) Uani 1 2 d S
Ca3 Ca 0.0000 0.0000 0.0000 0.0121(4) Uani 1 6 d S
Na1 Na 0.0000 0.0000 -0.18085(13) 0.0500(11) Uani 1 3 d S
Na2 Na -0.4246(2) 0.0145(2) -0.09148(4) 0.0191(4) Uani 1 1 d .
Be1 Be -0.3333 0.3333 -0.04933(19) 0.0060(14) Uani 1 3 d S
Be2 Be -0.3327(5) -0.1712(5) -0.05485(12) 0.0054(9) Uani 1 1 d .
Li1 Li -0.3333 0.3333 -0.1360(3) 0.018(2) Uani 1 3 d S

loop_
_atom_site_aniso_label
_atom_site_aniso_U_11
_atom_site_aniso_U_22
_atom_site_aniso_U_33
_atom_site_aniso_U_23
_atom_site_aniso_U_13
_atom_site_aniso_U_12
O3 0.0081(12) 0.0163(13) 0.0105(12) -0.0058(10) -0.0007(9) 0.0047(10)
O4 0.0092(12) 0.0158(13) 0.0075(13) -0.0031(9) -0.0003(9) 0.0045(10)
O6 0.0077(12) 0.0117(13) 0.0094(12) -0.0037(9) 0.0015(9) 0.0017(10)
O7 0.0104(12) 0.0068(12) 0.0109(12) -0.0006(9) -0.0026(9) 0.0027(10)
B2 0.0099(18) 0.0079(18) 0.0079(18) -0.0026(13) -0.0025(14) 0.0052(14)
B4 0.0086(18) 0.0083(17) 0.0071(17) 0.0009(13) -0.0003(14) 0.0035(15)
O1 0.0061(12) 0.0092(12) 0.0131(12) -0.0030(9) -0.0016(9) 0.0041(10)
O2 0.0092(12) 0.0087(13) 0.0290(15) 0.0054(11) 0.0054(11) 0.0068(11)
O8 0.0074(13) 0.0115(13) 0.0328(16) -0.0116(11) 0.0014(11) 0.0034(11)
B1 0.0066(17) 0.0074(17) 0.0067(18) -0.0008(13) -0.0006(13) 0.0032(14)
O5 0.0065(12) 0.0060(11) 0.0127(12) -0.0021(9) -0.0009(9) 0.0032(10)
B3 0.0072(18) 0.0072(18) 0.006(3) 0.000 0.000 0.0036(9)
F1 0.056(2) 0.056(2) 0.007(2) 0.000 0.000 0.0280(11)
Ca1 0.0089(4) 0.0089(4) 0.0094(6) 0.000 0.000 0.0045(2)
Ca2 0.0054(5) 0.0104(5) 0.0064(5) -0.0009(3) -0.0008(3) 0.0040(4)
Ca3 0.0145(6) 0.0145(6) 0.0074(8) 0.000 0.000 0.0072(3)
Na1 0.0427(14) 0.0427(14) 0.065(3) 0.000 0.000 0.0213(7)
Na2 0.0247(9) 0.0187(8) 0.0147(8) -0.0007(6) -0.0052(6) 0.0114(7)
Be1 0.005(2) 0.005(2) 0.008(3) 0.000 0.000 0.0025(10)
Be2 0.0037(19) 0.0043(19) 0.008(2) 0.0016(14) 0.0012(14) 0.0020(15)
Li1 0.017(3) 0.017(3) 0.018(6) 0.000 0.000 0.0087(17)

loop_
_atom_type_symbol
_atom_type_description
_atom_type_scat_dispersion_real
_atom_type_scat_dispersion_imag
_atom_type_scat_source
B B 0.0010 0.0010 'International Tables Vol C Tables 4.2.6.8 and 6.1.1.4'
Be Be 0.0010 0.0000 'International Tables Vol C Tables 4.2.6.8 and 6.1.1.4'
Ca Ca 0.2260 0.3060 'International Tables Vol C Tables 4.2.6.8 and 6.1.1.4'
F F 0.0170 0.0100 'International Tables Vol C Tables 4.2.6.8 and 6.1.1.4'
Li Li 0.0000 0.0000 'International Tables Vol C Tables 4.2.6.8 and 6.1.1.4'
Na Na 0.0360 0.0250 'International Tables Vol C Tables 4.2.6.8 and 6.1.1.4'
O O 0.0110 0.0060 'International Tables Vol C Tables 4.2.6.8 and 6.1.1.4'

loop_
_geom_angle_atom_site_label_1
_geom_angle_atom_site_label_2
_geom_angle_atom_site_label_3
_geom_angle
_geom_angle_site_symmetry_1
_geom_angle_site_symmetry_3
B2 O3 B2 122.57(17) . 17_544
B4 O6 B2 123.9(3) . .
B4 O7 B2 121.8(3) 18_444 .
O3 B2 O3 109.9(3) . 18_444
O3 B2 O7 110.3(3) . .
O3 B2 O7 111.5(3) 18_444 .
O3 B2 O6 112.0(3) . .
O3 B2 O6 106.4(3) 18_444 .
O7 B2 O6 106.6(3) . .
O4 B4 O6 122.2(3) . .
O4 B4 O7 118.0(3) . 17_544
O6 B4 O7 119.8(3) . 17_544
O8 B1 O2 120.1(3) . .
O8 B1 O1 119.3(3) . .
O2 B1 O1 120.6(3) . .
O5 B3 O5 119.95(2) 2_455 .
O5 B3 O5 119.95(2) 2_455 3_445
O5 B3 O5 119.95(2) . 3_445

loop_
_geom_bond_atom_site_label_1
_geom_bond_atom_site_label_2
_geom_bond_distance
_geom_bond_site_symmetry_2
O3 B2 1.457(5) .
O3 B2 1.472(4) 17_544
O4 B4 1.341(5) .
O6 B4 1.378(5) .
O6 B2 1.495(4) .
O7 B4 1.388(4) 18_444
O7 B2 1.484(5) .
B2 O3 1.472(4) 18_444
B4 O7 1.388(4) 17_544
O1 B1 1.373(4) .
O2 B1 1.366(4) .
O8 B1 1.366(4) .
O5 B3 1.383(2) .
B3 O5 1.383(2) 2_455
B3 O5 1.383(2) 3_445
F1 Li1 1.722(12) .

loop_
_geom_torsion_atom_site_label_1
_geom_torsion_atom_site_label_2
_geom_torsion_atom_site_label_3
_geom_torsion_atom_site_label_4
_geom_torsion
_geom_torsion_site_symmetry_1
_geom_torsion_site_symmetry_4
B2 O3 B2 O3 -92.2(4) 17_544 18_444
B2 O3 B2 O7 144.5(3) 17_544 .
B2 O3 B2 O6 25.9(5) 17_544 .
B4 O7 B2 O3 95.1(4) 18_444 .
B4 O7 B2 O3 -27.3(4) 18_444 18_444
B4 O7 B2 O6 -143.1(3) 18_444 .
B4 O6 B2 O3 -10.4(5) . .
B4 O6 B2 O3 109.7(3) . 18_444
B4 O6 B2 O7 -131.2(3) . .
B2 O6 B4 O4 -173.0(3) . .
B2 O6 B4 O7 5.5(5) . 17_544
